data_2238674
loop_
_publ_author_name
'Fatima, Zeenat'
'Rambabu, Gottimukkala'
'Reddy, Bandapalli Palakshi'
'Vijayakumar, Vijayaparthasarathi'
'Velmurugan, Devadasan'

_publ_section_title
;
 2,6-Dimethyl-<i>N</i>-(2-methylphenyl)-1,3-dioxan-4-amine
;
_journal_coeditor_code SU2643
_journal_issue 10
_journal_name_full 'Acta Crystallographica Section E'
_journal_page_first o1561
_journal_paper_doi 10.1107/S1600536813025294
_journal_volume 69
_journal_year 2013
_chemical_formula_iupac 'C13 H19 N O2'
_chemical_formula_moiety 'C13 H19 N O2'
_chemical_formula_sum 'C13 H19 N O2'
_chemical_formula_weight 221.29
_chemical_name_systematic
;
2,6-Dimethyl-<i>N</i>-(2-methylphenyl)-1,3-dioxan-4-amine
;
_space_group_IT_number 14
_symmetry_cell_setting monoclinic
_symmetry_space_group_name_Hall '-P 2ybc'
_symmetry_space_group_name_H-M 'P 1 21/c 1'
_atom_sites_solution_hydrogens geom
_atom_sites_solution_primary direct
_atom_sites_solution_secondary difmap
_audit_creation_method SHELXL-97
_cell_angle_alpha 90.00
_cell_angle_beta 99.066(2)
_cell_angle_gamma 90.00
_cell_formula_units_Z 4
_cell_length_a 8.0209(2)
_cell_length_b 7.8762(2)
_cell_length_c 20.4293(5)
_cell_measurement_reflns_used 3177
_cell_measurement_temperature 293(2)
_cell_measurement_theta_max 28.37
_cell_measurement_theta_min 2.02
_cell_volume 1274.48(6)
_computing_cell_refinement 'SAINT (Bruker, 2008)'
_computing_data_collection 'APEX2 (Bruker, 2008)'
_computing_data_reduction 'SAINT (Bruker, 2008)'
_computing_molecular_graphics 'ORTEP-3 for Windows (Farrugia, 2012) and Macrae <i>et al.</i>, 2008)'
_computing_publication_material 'SHELXL97 (Sheldrick, 2008) and PLATON (Spek, 2009)'
_computing_structure_refinement 'SHELXL-97 (Sheldrick, 2008)'
_computing_structure_solution 'SHELXS97 (Sheldrick, 2008)'
_diffrn_ambient_temperature 293(2)
_diffrn_measured_fraction_theta_full 0.995
_diffrn_measured_fraction_theta_max 0.995
_diffrn_measurement_device_type 'Bruker SMART APEXII area-detector diffractometer'
_diffrn_measurement_method '\w and \f scans'
_diffrn_radiation_monochromator graphite
_diffrn_radiation_source 'fine-focus sealed tube'
_diffrn_radiation_type MoK\a
_diffrn_radiation_wavelength 0.71073
_diffrn_reflns_av_R_equivalents 0.0192
_diffrn_reflns_av_sigmaI/netI 0.0162
_diffrn_reflns_limit_h_max 10
_diffrn_reflns_limit_h_min -10
_diffrn_reflns_limit_k_max 10
_diffrn_reflns_limit_k_min -10
_diffrn_reflns_limit_l_max 27
_diffrn_reflns_limit_l_min -26
_diffrn_reflns_number 12359
_diffrn_reflns_theta_full 28.37
_diffrn_reflns_theta_max 28.37
_diffrn_reflns_theta_min 2.02
_exptl_absorpt_coefficient_mu 0.077
_exptl_absorpt_correction_T_max 0.7457
_exptl_absorpt_correction_T_min 0.6916
_exptl_absorpt_correction_type multi-scan
_exptl_absorpt_process_details '(<i>SADABS</i>; Bruker, 2008)'
_exptl_crystal_colour Colourless
_exptl_crystal_density_diffrn 1.153
_exptl_crystal_density_method 'not measured'
_exptl_crystal_description Block
_exptl_crystal_F_000 480
_exptl_crystal_size_max 0.30
_exptl_crystal_size_mid 0.25
_exptl_crystal_size_min 0.20
_refine_diff_density_max 0.183
_refine_diff_density_min -0.123
_refine_ls_extinction_coef 0.077(4)
_refine_ls_extinction_expression Fc^*^=kFc[1+0.001xFc^2^\l^3^/sin(2\q)]^-1/4^
_refine_ls_extinction_method SHELXL
_refine_ls_goodness_of_fit_ref 1.032
_refine_ls_hydrogen_treatment mixed
_refine_ls_matrix_type full
_refine_ls_number_parameters 152
_refine_ls_number_reflns 3177
_refine_ls_number_restraints 0
_refine_ls_restrained_S_all 1.032
_refine_ls_R_factor_all 0.0517
_refine_ls_R_factor_gt 0.0399
_refine_ls_shift/su_max 0.000
_refine_ls_shift/su_mean 0.000
_refine_ls_structure_factor_coef Fsqd
_refine_ls_weighting_details 'calc w=1/[\s^2^(Fo^2^)+(0.0553P)^2^+0.1687P] where P=(Fo^2^+2Fc^2^)/3'
_refine_ls_weighting_scheme calc
_refine_ls_wR_factor_gt 0.1089
_refine_ls_wR_factor_ref 0.1186
_reflns_number_gt 2481
_reflns_number_total 3177
_reflns_threshold_expression >2sigma(I)
_cod_data_source_file su2643.cif
_cod_data_source_block I
_cod_original_sg_symbol_H-M 'P 21/c'
_cod_database_code 2238674

loop_
_symmetry_equiv_pos_as_xyz
'x, y, z'
'-x, y+1/2, -z+1/2'
'-x, -y, -z'
'x, -y-1/2, z-1/2'

loop_
_atom_site_type_symbol
_atom_site_label
_atom_site_fract_x
_atom_site_fract_y
_atom_site_fract_z
_atom_site_U_iso_or_equiv
_atom_site_adp_type
_atom_site_calc_flag
_atom_site_refinement_flags
_atom_site_occupancy
_atom_site_symmetry_multiplicity
H H1 0.3087(18) 0.4830(19) 0.5783(7) 0.067(4) Uiso d . 1 1
C C1 0.31391(18) 0.68745(18) 0.35171(7) 0.0682(4) Uani d . 1 1
H H1A 0.3217 0.6610 0.3064 0.102 Uiso calc R 1 1
H H1B 0.4212 0.7278 0.3737 0.102 Uiso calc R 1 1
H H1C 0.2300 0.7738 0.3531 0.102 Uiso calc R 1 1
C C2 0.26506(14) 0.53043(15) 0.38614(6) 0.0509(3) Uani d . 1 1
H H2 0.1570 0.4884 0.3627 0.061 Uiso calc R 1 1
C C3 0.24940(13) 0.56014(14) 0.45810(5) 0.0474(3) Uani d . 1 1
H H3A 0.3511 0.6147 0.4804 0.057 Uiso calc R 1 1
H H3B 0.1550 0.6354 0.4607 0.057 Uiso calc R 1 1
C C4 0.22287(12) 0.39494(14) 0.49256(5) 0.0457(3) Uani d . 1 1
H H4 0.1121 0.3489 0.4739 0.055 Uiso calc R 1 1
C C5 0.35637(15) 0.25112(14) 0.41290(6) 0.0511(3) Uani d . 1 1
H H5 0.2477 0.2066 0.3910 0.061 Uiso calc R 1 1
C C6 0.4939(2) 0.12583(18) 0.40646(8) 0.0727(4) Uani d . 1 1
H H6A 0.4992 0.1072 0.3604 0.109 Uiso calc R 1 1
H H6B 0.4703 0.0204 0.4267 0.109 Uiso calc R 1 1
H H6C 0.6000 0.1697 0.4281 0.109 Uiso calc R 1 1
C C7 0.19069(13) 0.28783(15) 0.60341(5) 0.0475(3) Uani d . 1 1
C C8 0.13383(15) 0.12993(17) 0.57909(7) 0.0570(3) Uani d . 1 1
H H8 0.1240 0.1079 0.5339 0.068 Uiso calc R 1 1
C C9 0.09169(17) 0.00538(19) 0.62110(8) 0.0684(4) Uani d . 1 1
H H9 0.0524 -0.0991 0.6040 0.082 Uiso calc R 1 1
C C10 0.10746(19) 0.0348(2) 0.68794(8) 0.0773(4) Uani d . 1 1
H H10 0.0799 -0.0494 0.7163 0.093 Uiso calc R 1 1
C C11 0.16463(19) 0.1905(2) 0.71237(7) 0.0739(4) Uani d . 1 1
H H11 0.1760 0.2096 0.7578 0.089 Uiso calc R 1 1
C C12 0.20590(14) 0.31981(18) 0.67183(6) 0.0573(3) Uani d . 1 1
C C13 0.2628(2) 0.4902(2) 0.69976(7) 0.0778(4) Uani d . 1 1
H H13A 0.2537 0.4935 0.7460 0.117 Uiso calc R 1 1
H H13B 0.1929 0.5772 0.6768 0.117 Uiso calc R 1 1
H H13C 0.3781 0.5088 0.6943 0.117 Uiso calc R 1 1
N N1 0.22865(13) 0.41904(13) 0.56182(5) 0.0508(2) Uani d . 1 1
O O1 0.35151(9) 0.27540(10) 0.48107(4) 0.0477(2) Uani d . 1 1
O O2 0.39299(10) 0.40450(10) 0.38245(4) 0.0509(2) Uani d . 1 1

loop_
_atom_site_aniso_label
_atom_site_aniso_U_11
_atom_site_aniso_U_22
_atom_site_aniso_U_33
_atom_site_aniso_U_12
_atom_site_aniso_U_13
_atom_site_aniso_U_23
C1 0.0724(8) 0.0649(8) 0.0671(8) 0.0025(7) 0.0106(6) 0.0160(6)
C2 0.0435(5) 0.0577(7) 0.0495(6) -0.0018(5) 0.0009(4) 0.0032(5)
C3 0.0407(5) 0.0495(6) 0.0513(6) 0.0054(4) 0.0047(4) -0.0003(5)
C4 0.0375(5) 0.0529(6) 0.0461(6) -0.0011(4) 0.0045(4) -0.0026(4)
C5 0.0567(6) 0.0469(6) 0.0500(6) -0.0108(5) 0.0095(5) -0.0089(5)
C6 0.0930(10) 0.0516(7) 0.0778(9) 0.0049(7) 0.0270(8) -0.0136(6)
C7 0.0377(5) 0.0567(7) 0.0486(6) 0.0031(4) 0.0085(4) 0.0021(5)
C8 0.0502(6) 0.0623(7) 0.0587(7) -0.0030(5) 0.0096(5) 0.0005(6)
C9 0.0576(7) 0.0630(8) 0.0861(10) -0.0058(6) 0.0158(6) 0.0088(7)
C10 0.0706(9) 0.0835(11) 0.0808(10) -0.0003(8) 0.0211(7) 0.0279(8)
C11 0.0714(8) 0.0987(12) 0.0537(7) 0.0022(8) 0.0161(6) 0.0137(7)
C12 0.0497(6) 0.0738(8) 0.0497(6) 0.0029(6) 0.0122(5) -0.0002(6)
C13 0.0895(10) 0.0930(11) 0.0544(8) -0.0102(9) 0.0217(7) -0.0172(7)
N1 0.0514(5) 0.0556(6) 0.0455(5) -0.0050(4) 0.0079(4) -0.0035(4)
O1 0.0496(4) 0.0458(4) 0.0475(4) 0.0004(3) 0.0073(3) -0.0025(3)
O2 0.0523(4) 0.0504(5) 0.0517(4) -0.0042(3) 0.0136(3) -0.0022(3)

loop_
_atom_type_symbol
_atom_type_description
_atom_type_scat_dispersion_real
_atom_type_scat_dispersion_imag
_atom_type_scat_source
C C 0.0033 0.0016 'International Tables Vol C Tables 4.2.6.8 and 6.1.1.4'
H H 0.0000 0.0000 'International Tables Vol C Tables 4.2.6.8 and 6.1.1.4'
N N 0.0061 0.0033 'International Tables Vol C Tables 4.2.6.8 and 6.1.1.4'
O O 0.0106 0.0060 'International Tables Vol C Tables 4.2.6.8 and 6.1.1.4'

loop_
_geom_angle_atom_site_label_1
_geom_angle_atom_site_label_2
_geom_angle_atom_site_label_3
_geom_angle
C2 C1 H1A 109.5
C2 C1 H1B 109.5
H1A C1 H1B 109.5
C2 C1 H1C 109.5
H1A C1 H1C 109.5
H1B C1 H1C 109.5
O2 C2 C1 107.58(9)
O2 C2 C3 109.08(8)
C1 C2 C3 113.24(10)
O2 C2 H2 109.0
C1 C2 H2 109.0
C3 C2 H2 109.0
C4 C3 C2 111.04(9)
C4 C3 H3A 109.4
C2 C3 H3A 109.4
C4 C3 H3B 109.4
C2 C3 H3B 109.4
H3A C3 H3B 108.0
N1 C4 O1 109.70(8)
N1 C4 C3 111.35(9)
O1 C4 C3 109.23(8)
N1 C4 H4 108.8
O1 C4 H4 108.8
C3 C4 H4 108.8
O2 C5 O1 111.04(9)
O2 C5 C6 108.50(10)
O1 C5 C6 108.08(10)
O2 C5 H5 109.7
O1 C5 H5 109.7
C6 C5 H5 109.7
C5 C6 H6A 109.5
C5 C6 H6B 109.5
H6A C6 H6B 109.5
C5 C6 H6C 109.5
H6A C6 H6C 109.5
H6B C6 H6C 109.5
C8 C7 N1 122.26(10)
C8 C7 C12 119.20(11)
N1 C7 C12 118.51(11)
C9 C8 C7 120.85(12)
C9 C8 H8 119.6
C7 C8 H8 119.6
C10 C9 C8 120.41(14)
C10 C9 H9 119.8
C8 C9 H9 119.8
C9 C10 C11 119.03(14)
C9 C10 H10 120.5
C11 C10 H10 120.5
C10 C11 C12 122.41(14)
C10 C11 H11 118.8
C12 C11 H11 118.8
C11 C12 C7 118.09(13)
C11 C12 C13 121.14(12)
C7 C12 C13 120.76(12)
C12 C13 H13A 109.5
C12 C13 H13B 109.5
H13A C13 H13B 109.5
C12 C13 H13C 109.5
H13A C13 H13C 109.5
H13B C13 H13C 109.5
C7 N1 C4 121.93(10)
C7 N1 H1 115.0(10)
C4 N1 H1 112.4(10)
C5 O1 C4 112.35(8)
C5 O2 C2 111.57(8)

loop_
_geom_bond_atom_site_label_1
_geom_bond_atom_site_label_2
_geom_bond_distance
C1 C2 1.5048(17)
C1 H1A 0.9600
C1 H1B 0.9600
C1 H1C 0.9600
C2 O2 1.4376(14)
C2 C3 1.5133(16)
C2 H2 0.9800
C3 C4 1.5103(16)
C3 H3A 0.9700
C3 H3B 0.9700
C4 N1 1.4212(14)
C4 O1 1.4431(13)
C4 H4 0.9800
C5 O2 1.4108(14)
C5 O1 1.4122(13)
C5 C6 1.5010(18)
C5 H5 0.9800
C6 H6A 0.9600
C6 H6B 0.9600
C6 H6C 0.9600
C7 C8 1.3893(17)
C7 N1 1.4014(15)
C7 C12 1.4065(16)
C8 C9 1.3800(18)
C8 H8 0.9300
C9 C10 1.371(2)
C9 H9 0.9300
C10 C11 1.375(2)
C10 H10 0.9300
C11 C12 1.386(2)
C11 H11 0.9300
C12 C13 1.501(2)
C13 H13A 0.9600
C13 H13B 0.9600
C13 H13C 0.9600
N1 H1 0.843(15)

loop_
_geom_hbond_atom_site_label_D
_geom_hbond_atom_site_label_H
_geom_hbond_atom_site_label_A
_geom_hbond_site_symmetry_A
_geom_hbond_distance_DH
_geom_hbond_distance_HA
_geom_hbond_distance_DA
_geom_hbond_angle_DHA
N1 H1 O2 3_666 0.843(15) 2.559(15) 3.3688(13) 161.3(13)
C3 H3A O1 3_666 0.97 2.54 3.4950(13) 167

loop_
_geom_torsion_atom_site_label_1
_geom_torsion_atom_site_label_2
_geom_torsion_atom_site_label_3
_geom_torsion_atom_site_label_4
_geom_torsion
O2 C2 C3 C4 -52.82(11)
C1 C2 C3 C4 -172.57(9)
C2 C3 C4 N1 172.86(8)
C2 C3 C4 O1 51.55(11)
N1 C7 C8 C9 -177.63(11)
C12 C7 C8 C9 0.31(17)
C7 C8 C9 C10 -0.9(2)
C8 C9 C10 C11 0.5(2)
C9 C10 C11 C12 0.5(2)
C10 C11 C12 C7 -1.0(2)
C10 C11 C12 C13 178.05(14)
C8 C7 C12 C11 0.63(17)
N1 C7 C12 C11 178.65(11)
C8 C7 C12 C13 -178.47(12)
N1 C7 C12 C13 -0.45(17)
C8 C7 N1 C4 -4.57(16)
C12 C7 N1 C4 177.47(10)
O1 C4 N1 C7 -65.48(12)
C3 C4 N1 C7 173.48(9)
O2 C5 O1 C4 60.92(11)
C6 C5 O1 C4 179.82(9)
N1 C4 O1 C5 -177.70(9)
C3 C4 O1 C5 -55.39(11)
O1 C5 O2 C2 -61.96(11)
C6 C5 O2 C2 179.40(9)
C1 C2 O2 C5 -179.23(9)
C3 C2 O2 C5 57.58(11)
